data_4346533
loop_
_publ_author_name
'Maddock, Lewis C. H.'
'Cadenbach, Thomas'
'Kennedy, Alan R.'
'Borilovic, Ivana'
'Arom\'i, Guillem'
'Hevia, Eva'

_publ_section_title
;
 Accessing sodium ferrate complexes containing neutral and anionic
 N-heterocyclic carbene ligands: structural, synthetic, and magnetic
 insights.
;
_journal_issue 18
_journal_name_full 'Inorganic chemistry'
_journal_page_first 9201
_journal_page_last 9210
_journal_paper_doi 10.1021/acs.inorgchem.5b01638
_journal_volume 54
_journal_year 2015
_chemical_formula_sum 'C18 H54 Fe N3 Na Si6'
_chemical_formula_weight 560.02
_space_group_crystal_system monoclinic
_space_group_IT_number 14
_space_group_name_Hall '-P 2ybc'
_space_group_name_H-M_alt 'P 1 21/c 1'
_atom_sites_solution_hydrogens geom
_audit_creation_method SHELXL-2013
_cell_angle_alpha 90
_cell_angle_beta 105.660(4)
_cell_angle_gamma 90
_cell_formula_units_Z 4
_cell_length_a 8.7352(4)
_cell_length_b 19.0049(7)
_cell_length_c 20.6750(9)
_cell_measurement_reflns_used 11300
_cell_measurement_temperature 123(2)
_cell_measurement_theta_max 29.3434
_cell_measurement_theta_min 3.2280
_cell_volume 3304.9(3)
_computing_cell_refinement CrysalisPro
_computing_data_collection CrysalisPro
_computing_data_reduction CrysalisPro
_computing_publication_material SHELXL-2013
_computing_structure_refinement 'SHELXL-2013 (Sheldrick, 2013)'
_computing_structure_solution SHELXS
_diffrn_ambient_temperature 123(2)
_diffrn_detector_area_resol_mean 16.0727
_diffrn_measured_fraction_theta_full 0.997
_diffrn_measured_fraction_theta_max 0.934
_diffrn_measurement_device_type 'Oxford Diffraction Xcalibur E'
_diffrn_radiation_monochromator graphite
_diffrn_radiation_source 'Enhance (Mo) X-ray Source'
_diffrn_radiation_type 'Mo K\a'
_diffrn_radiation_wavelength 0.71073
_diffrn_reflns_av_unetI/netI 0.0686
_diffrn_reflns_Laue_measured_fraction_full 0.997
_diffrn_reflns_Laue_measured_fraction_max 0.934
_diffrn_reflns_limit_h_max 11
_diffrn_reflns_limit_h_min -11
_diffrn_reflns_limit_k_max 25
_diffrn_reflns_limit_k_min -25
_diffrn_reflns_limit_l_max 28
_diffrn_reflns_limit_l_min -28
_diffrn_reflns_number 9043
_diffrn_reflns_point_group_measured_fraction_full 0.997
_diffrn_reflns_point_group_measured_fraction_max 0.934
_diffrn_reflns_theta_full 27.000
_diffrn_reflns_theta_max 29.371
_diffrn_reflns_theta_min 3.189
_exptl_absorpt_coefficient_mu 0.698
_exptl_absorpt_correction_T_max 1.00000
_exptl_absorpt_correction_T_min 0.91375
_exptl_absorpt_correction_type multi-scan
_exptl_absorpt_process_details
;
CrysAlisPro, Agilent Technologies,
Version 1.171.34.46 (release 25-11-2010 CrysAlis171 .NET)
(compiled Nov 25 2010,17:55:46)
Empirical absorption correction using spherical harmonics,
 implemented in SCALE3 ABSPACK scaling algorithm.
;
_exptl_crystal_colour green
_exptl_crystal_density_diffrn 1.126
_exptl_crystal_description plate
_exptl_crystal_F_000 1216
_exptl_crystal_size_max 0.4
_exptl_crystal_size_mid 0.3
_exptl_crystal_size_min 0.03
_refine_diff_density_max 0.603
_refine_diff_density_min -0.868
_refine_diff_density_rms 0.084
_refine_ls_extinction_method none
_refine_ls_goodness_of_fit_ref 0.887
_refine_ls_hydrogen_treatment constr
_refine_ls_matrix_type full
_refine_ls_number_parameters 281
_refine_ls_number_reflns 9043
_refine_ls_number_restraints 0
_refine_ls_restrained_S_all 0.887
_refine_ls_R_factor_all 0.0575
_refine_ls_R_factor_gt 0.0456
_refine_ls_shift/su_max 0.001
_refine_ls_shift/su_mean 0.000
_refine_ls_structure_factor_coef Fsqd
_refine_ls_weighting_details 'w=1/[\s^2^(Fo^2^)+(0.0786P)^2^] where P=(Fo^2^+2Fc^2^)/3'
_refine_ls_weighting_scheme calc
_refine_ls_wR_factor_gt 0.1100
_refine_ls_wR_factor_ref 0.1142
_reflns_Friedel_coverage 0.000
_reflns_number_gt 7480
_reflns_number_total 9043
_reflns_threshold_expression 'I > 2\s(I)'
_cod_data_source_file ic5b01638_si_002.cif
_cod_data_source_block lewis1b
_cod_original_cell_volume 3304.9(2)
_cod_original_sg_symbol_H-M 'P 21/c'
_cod_database_code 4346533
_shelx_space_group_comment
;
The symmetry employed for this shelxl refinement is uniquely defined
by the following loop, which should always be used as a source of
symmetry information in preference to the above space-group names.
They are only intended as comments.
;
_shelxl_version_number 2013-3

loop_
_space_group_symop_operation_xyz
'x, y, z'
'-x, y+1/2, -z+1/2'
'-x, -y, -z'
'x, -y-1/2, z-1/2'

loop_
_atom_site_label
_atom_site_type_symbol
_atom_site_fract_x
_atom_site_fract_y
_atom_site_fract_z
_atom_site_U_iso_or_equiv
_atom_site_adp_type
_atom_site_occupancy
_atom_site_site_symmetry_order
_atom_site_calc_flag
_atom_site_refinement_flags_posn
_atom_site_refinement_flags_adp
Fe1 Fe 0.74519(5) 0.25546(2) 0.43002(2) 0.01260(9) Uani 1 1 d . .
C1 C 1.0091(4) 0.18922(17) 0.33583(17) 0.0239(7) Uani 1 1 d . .
H1A H 1.1086 0.1676 0.3327 0.036 Uiso 1 1 calc R U
H1B H 1.0327 0.2269 0.3694 0.036 Uiso 1 1 calc R U
H1C H 0.9525 0.2089 0.2921 0.036 Uiso 1 1 calc R U
Si1 Si 0.88121(11) 0.12077(4) 0.36137(4) 0.01794(18) Uani 1 1 d . .
N1 N 0.7240(3) 0.16054(12) 0.38273(12) 0.0154(5) Uani 1 1 d . .
Si2 Si 0.57280(11) 0.10645(4) 0.39407(5) 0.01984(19) Uani 1 1 d . .
C2 C 0.8122(5) 0.06232(18) 0.28516(18) 0.0335(9) Uani 1 1 d . .
H2A H 0.9048 0.0445 0.2720 0.050 Uiso 1 1 calc R U
H2B H 0.7444 0.0894 0.2480 0.050 Uiso 1 1 calc R U
H2C H 0.7518 0.0226 0.2959 0.050 Uiso 1 1 calc R U
N2 N 0.6947(3) 0.33487(12) 0.36173(12) 0.0144(5) Uani 1 1 d . .
Si3 Si 0.84795(11) 0.39356(5) 0.36364(5) 0.0247(2) Uani 1 1 d . .
C3 C 1.0162(4) 0.06395(18) 0.42695(19) 0.0307(8) Uani 1 1 d . .
H3A H 1.1186 0.0587 0.4166 0.046 Uiso 1 1 calc R U
H3B H 0.9675 0.0176 0.4273 0.046 Uiso 1 1 calc R U
H3C H 1.0329 0.0860 0.4712 0.046 Uiso 1 1 calc R U
N3 N 0.8116(3) 0.26887(12) 0.52783(11) 0.0154(5) Uani 1 1 d . .
Si4 Si 0.50299(11) 0.36173(4) 0.32239(4) 0.01770(18) Uani 1 1 d . .
C4 C 0.6395(5) 0.01639(15) 0.4277(2) 0.0311(8) Uani 1 1 d . .
H4A H 0.7205 0.0208 0.4707 0.047 Uiso 1 1 calc R U
H4B H 0.6843 -0.0087 0.3956 0.047 Uiso 1 1 calc R U
H4C H 0.5483 -0.0099 0.4342 0.047 Uiso 1 1 calc R U
Na1 Na 0.66727(18) 0.23625(7) 0.27998(6) 0.0290(3) Uani 1 1 d . .
C13 C 1.1383(4) 0.2168(2) 0.53083(18) 0.0335(9) Uani 1 1 d . .
H13A H 1.0911 0.2015 0.4845 0.050 Uiso 1 1 calc R U
H13B H 1.2158 0.1817 0.5543 0.050 Uiso 1 1 calc R U
H13C H 1.1917 0.2621 0.5307 0.050 Uiso 1 1 calc R U
C14 C 0.9269(5) 0.1372(2) 0.5997(2) 0.0471(11) Uani 1 1 d . .
H14A H 0.8890 0.1080 0.5595 0.071 Uiso 1 1 calc R U
H14B H 0.8432 0.1412 0.6229 0.071 Uiso 1 1 calc R U
H14C H 1.0214 0.1155 0.6298 0.071 Uiso 1 1 calc R U
C15 C 1.0868(5) 0.2747(2) 0.65333(19) 0.0480(12) Uani 1 1 d . .
H15A H 1.1250 0.3200 0.6412 0.072 Uiso 1 1 calc R U
H15B H 1.1775 0.2464 0.6782 0.072 Uiso 1 1 calc R U
H15C H 1.0144 0.2827 0.6815 0.072 Uiso 1 1 calc R U
C18 C 0.6692(5) 0.2841(2) 0.64422(17) 0.0324(8) Uani 1 1 d . .
H18A H 0.7722 0.2770 0.6771 0.049 Uiso 1 1 calc R U
H18B H 0.6138 0.2389 0.6342 0.049 Uiso 1 1 calc R U
H18C H 0.6048 0.3167 0.6626 0.049 Uiso 1 1 calc R U
C16 C 0.7943(6) 0.41065(19) 0.5861(3) 0.0517(13) Uani 1 1 d . .
H16A H 0.8128 0.4324 0.5459 0.078 Uiso 1 1 calc R U
H16B H 0.8958 0.4054 0.6204 0.078 Uiso 1 1 calc R U
H16C H 0.7230 0.4405 0.6035 0.078 Uiso 1 1 calc R U
Si5 Si 0.97856(11) 0.22648(5) 0.57483(5) 0.0224(2) Uani 1 1 d . .
C5 C 0.4174(4) 0.08983(18) 0.31228(19) 0.0321(9) Uani 1 1 d . .
H5A H 0.3677 0.1345 0.2942 0.048 Uiso 1 1 calc R U
H5B H 0.3361 0.0579 0.3201 0.048 Uiso 1 1 calc R U
H5C H 0.4676 0.0685 0.2800 0.048 Uiso 1 1 calc R U
C17 C 0.4949(4) 0.3366(2) 0.51071(19) 0.0394(10) Uani 1 1 d . .
H17A H 0.4979 0.3511 0.4656 0.059 Uiso 1 1 calc R U
H17B H 0.4435 0.3734 0.5307 0.059 Uiso 1 1 calc R U
H17C H 0.4344 0.2927 0.5078 0.059 Uiso 1 1 calc R U
Si6 Si 0.70179(11) 0.32243(4) 0.56418(4) 0.01763(18) Uani 1 1 d . .
C6 C 0.4735(4) 0.14472(18) 0.45577(19) 0.0286(8) Uani 1 1 d . .
H6A H 0.5540 0.1565 0.4975 0.043 Uiso 1 1 calc R U
H6B H 0.3989 0.1103 0.4653 0.043 Uiso 1 1 calc R U
H6C H 0.4155 0.1874 0.4368 0.043 Uiso 1 1 calc R U
C7 C 1.0303(4) 0.37525(19) 0.43327(19) 0.0316(8) Uani 1 1 d . .
H7A H 1.0027 0.3744 0.4762 0.047 Uiso 1 1 calc R U
H7B H 1.1093 0.4122 0.4344 0.047 Uiso 1 1 calc R U
H7C H 1.0745 0.3295 0.4257 0.047 Uiso 1 1 calc R U
C9 C 0.9106(5) 0.3889(3) 0.2830(2) 0.0497(12) Uani 1 1 d . .
H9A H 0.9402 0.3404 0.2756 0.075 Uiso 1 1 calc R U
H9B H 1.0020 0.4199 0.2863 0.075 Uiso 1 1 calc R U
H9C H 0.8222 0.4039 0.2453 0.075 Uiso 1 1 calc R U
C8 C 0.7952(5) 0.48767(19) 0.3722(3) 0.0600(15) Uani 1 1 d . .
H8A H 0.7643 0.4939 0.4141 0.090 Uiso 1 1 calc R U
H8B H 0.7063 0.5010 0.3340 0.090 Uiso 1 1 calc R U
H8C H 0.8872 0.5175 0.3731 0.090 Uiso 1 1 calc R U
C10 C 0.3570(4) 0.29062(19) 0.32500(19) 0.0327(9) Uani 1 1 d . .
H10A H 0.2510 0.3047 0.2981 0.049 Uiso 1 1 calc R U
H10B H 0.3549 0.2827 0.3716 0.049 Uiso 1 1 calc R U
H10C H 0.3886 0.2471 0.3066 0.049 Uiso 1 1 calc R U
C11 C 0.4758(5) 0.3797(2) 0.23055(17) 0.0339(9) Uani 1 1 d . .
H11A H 0.3643 0.3913 0.2093 0.051 Uiso 1 1 calc R U
H11B H 0.5057 0.3378 0.2091 0.051 Uiso 1 1 calc R U
H11C H 0.5434 0.4193 0.2254 0.051 Uiso 1 1 calc R U
C12 C 0.4275(5) 0.44251(19) 0.3554(2) 0.0389(10) Uani 1 1 d . .
H12A H 0.3121 0.4389 0.3479 0.058 Uiso 1 1 calc R U
H12B H 0.4521 0.4840 0.3319 0.058 Uiso 1 1 calc R U
H12C H 0.4786 0.4470 0.4036 0.058 Uiso 1 1 calc R U

loop_
_atom_site_aniso_label
_atom_site_aniso_U_11
_atom_site_aniso_U_22
_atom_site_aniso_U_33
_atom_site_aniso_U_23
_atom_site_aniso_U_13
_atom_site_aniso_U_12
Fe1 0.0146(2) 0.01286(19) 0.00986(18) 0.00006(16) 0.00254(16) -0.00002(17)
C1 0.0237(17) 0.0281(17) 0.0224(17) 0.0010(13) 0.0103(14) 0.0025(15)
Si1 0.0225(5) 0.0155(4) 0.0171(4) -0.0007(3) 0.0074(4) 0.0019(3)
N1 0.0194(13) 0.0116(11) 0.0147(12) -0.0002(9) 0.0040(10) -0.0006(10)
Si2 0.0211(5) 0.0165(4) 0.0220(5) -0.0001(3) 0.0060(4) -0.0038(4)
C2 0.045(2) 0.0281(18) 0.031(2) -0.0105(16) 0.0170(18) -0.0038(17)
N2 0.0107(12) 0.0157(12) 0.0155(13) 0.0021(10) 0.0014(10) 0.0008(10)
Si3 0.0179(5) 0.0198(4) 0.0346(6) 0.0093(4) 0.0038(4) -0.0032(4)
C3 0.030(2) 0.0287(18) 0.034(2) 0.0063(16) 0.0103(17) 0.0124(15)
N3 0.0187(13) 0.0180(12) 0.0080(11) 0.0002(9) 0.0011(10) 0.0037(11)
Si4 0.0173(4) 0.0164(4) 0.0175(4) 0.0017(3) 0.0014(3) 0.0023(3)
C4 0.038(2) 0.0147(15) 0.041(2) 0.0037(15) 0.0111(18) -0.0042(14)
Na1 0.0447(9) 0.0285(7) 0.0127(6) 0.0008(5) 0.0059(6) 0.0116(7)
C13 0.029(2) 0.048(2) 0.0238(19) 0.0030(16) 0.0085(16) 0.0173(18)
C14 0.055(3) 0.039(2) 0.049(3) 0.022(2) 0.018(2) 0.019(2)
C15 0.033(2) 0.079(3) 0.023(2) -0.016(2) -0.0089(17) 0.021(2)
C18 0.039(2) 0.042(2) 0.0194(17) 0.0038(16) 0.0137(16) 0.0067(18)
C16 0.058(3) 0.026(2) 0.085(4) -0.018(2) 0.042(3) -0.0077(19)
Si5 0.0247(5) 0.0285(5) 0.0125(4) 0.0014(4) 0.0024(4) 0.0083(4)
C5 0.029(2) 0.0283(18) 0.034(2) -0.0066(15) -0.0011(16) -0.0054(16)
C17 0.029(2) 0.064(3) 0.0238(19) -0.0002(18) 0.0048(16) 0.021(2)
Si6 0.0202(4) 0.0197(4) 0.0149(4) -0.0009(3) 0.0079(3) 0.0005(3)
C6 0.0250(19) 0.0307(18) 0.034(2) 0.0019(15) 0.0149(16) -0.0055(15)
C7 0.0182(17) 0.038(2) 0.034(2) 0.0047(16) -0.0009(15) -0.0124(15)
C9 0.034(2) 0.078(3) 0.038(2) 0.027(2) 0.0115(19) -0.009(2)
C8 0.032(2) 0.024(2) 0.112(5) 0.003(2) 0.000(3) -0.0075(18)
C10 0.0205(18) 0.0342(19) 0.035(2) 0.0075(16) -0.0063(16) -0.0049(15)
C11 0.033(2) 0.043(2) 0.0211(18) 0.0070(16) -0.0008(15) 0.0083(18)
C12 0.027(2) 0.0319(19) 0.056(3) -0.0093(18) 0.0078(19) 0.0085(16)

loop_
_atom_type_symbol
_atom_type_description
_atom_type_scat_dispersion_real
_atom_type_scat_dispersion_imag
_atom_type_scat_source
C C 0.0033 0.0016 'International Tables Vol C Tables 4.2.6.8 and 6.1.1.4'
H H 0.0000 0.0000 'International Tables Vol C Tables 4.2.6.8 and 6.1.1.4'
Fe Fe 0.3463 0.8444 'International Tables Vol C Tables 4.2.6.8 and 6.1.1.4'
N N 0.0061 0.0033 'International Tables Vol C Tables 4.2.6.8 and 6.1.1.4'
Na Na 0.0362 0.0249 'International Tables Vol C Tables 4.2.6.8 and 6.1.1.4'
Si Si 0.0817 0.0704 'International Tables Vol C Tables 4.2.6.8 and 6.1.1.4'

loop_
_geom_angle_atom_site_label_1
_geom_angle_atom_site_label_2
_geom_angle_atom_site_label_3
_geom_angle
_geom_angle_site_symmetry_1
_geom_angle_site_symmetry_3
N3 Fe1 N2 124.56(10) . .
N3 Fe1 N1 124.93(10) . .
N2 Fe1 N1 110.48(10) . .
N3 Fe1 Na1 176.00(9) . .
N2 Fe1 Na1 55.14(7) . .
N1 Fe1 Na1 55.42(7) . .
Si1 C1 Na1 73.28(11) . .
Si1 C1 H1A 109.5 . .
Na1 C1 H1A 154.0 . .
Si1 C1 H1B 109.5 . .
Na1 C1 H1B 93.0 . .
H1A C1 H1B 109.5 . .
Si1 C1 H1C 109.5 . .
Na1 C1 H1C 48.5 . .
H1A C1 H1C 109.5 . .
H1B C1 H1C 109.5 . .
N1 Si1 C3 117.04(15) . .
N1 Si1 C1 110.05(13) . .
C3 Si1 C1 107.19(16) . .
N1 Si1 C2 111.98(16) . .
C3 Si1 C2 105.11(17) . .
C1 Si1 C2 104.62(16) . .
N1 Si1 Na1 54.49(9) . .
C3 Si1 Na1 167.38(12) . .
C1 Si1 Na1 70.83(11) . .
C2 Si1 Na1 87.33(13) . .
Si1 N1 Si2 117.47(13) . .
Si1 N1 Fe1 122.34(14) . .
Si2 N1 Fe1 115.67(14) . .
Si1 N1 Na1 91.34(11) . .
Si2 N1 Na1 118.10(13) . .
Fe1 N1 Na1 82.51(8) . .
N1 Si2 C6 111.76(14) . .
N1 Si2 C4 114.68(15) . .
C6 Si2 C4 104.83(17) . .
N1 Si2 C5 111.53(15) . .
C6 Si2 C5 108.77(17) . .
C4 Si2 C5 104.77(16) . .
Si1 C2 H2A 109.5 . .
Si1 C2 H2B 109.5 . .
H2A C2 H2B 109.5 . .
Si1 C2 H2C 109.5 . .
H2A C2 H2C 109.5 . .
H2B C2 H2C 109.5 . .
Si4 N2 Si3 117.66(14) . .
Si4 N2 Fe1 123.15(13) . .
Si3 N2 Fe1 116.14(13) . .
Si4 N2 Na1 89.96(11) . .
Si3 N2 Na1 115.57(13) . .
Fe1 N2 Na1 82.86(8) . .
N2 Si3 C8 114.16(16) . .
N2 Si3 C7 112.94(14) . .
C8 Si3 C7 106.6(2) . .
N2 Si3 C9 110.78(17) . .
C8 Si3 C9 105.5(2) . .
C7 Si3 C9 106.31(18) . .
Si1 C3 H3A 109.5 . .
Si1 C3 H3B 109.5 . .
H3A C3 H3B 109.5 . .
Si1 C3 H3C 109.5 . .
H3A C3 H3C 109.5 . .
H3B C3 H3C 109.5 . .
Si6 N3 Si5 121.51(14) . .
Si6 N3 Fe1 119.10(13) . .
Si5 N3 Fe1 119.39(14) . .
N2 Si4 C10 110.77(14) . .
N2 Si4 C12 117.57(16) . .
C10 Si4 C12 105.81(18) . .
N2 Si4 C11 111.75(15) . .
C10 Si4 C11 105.02(17) . .
C12 Si4 C11 104.98(18) . .
N2 Si4 Na1 55.26(9) . .
C10 Si4 Na1 79.59(13) . .
C12 Si4 Na1 172.64(14) . .
C11 Si4 Na1 77.94(12) . .
Si2 C4 H4A 109.5 . .
Si2 C4 H4B 109.5 . .
H4A C4 H4B 109.5 . .
Si2 C4 H4C 109.5 . .
H4A C4 H4C 109.5 . .
H4B C4 H4C 109.5 . .
N2 Na1 N1 84.03(9) . .
N2 Na1 C18 138.45(11) . 4_565
N1 Na1 C18 135.12(11) . 4_565
N2 Na1 Fe1 42.00(6) . .
N1 Na1 Fe1 42.07(6) . .
C18 Na1 Fe1 167.09(10) 4_565 .
N2 Na1 C1 93.37(9) . .
N1 Na1 C1 63.78(9) . .
C18 Na1 C1 93.91(11) 4_565 .
Fe1 Na1 C1 73.62(7) . .
N2 Na1 Si4 34.78(6) . .
N1 Na1 Si4 101.97(7) . .
C18 Na1 Si4 121.53(9) 4_565 .
Fe1 Na1 Si4 66.43(3) . .
C1 Na1 Si4 128.04(8) . .
N2 Na1 Si1 103.46(7) . .
N1 Na1 Si1 34.17(6) . .
C18 Na1 Si1 106.20(9) 4_565 .
Fe1 Na1 Si1 65.66(3) . .
C1 Na1 Si1 35.89(6) . .
Si4 Na1 Si1 131.97(5) . .
Si5 C13 H13A 109.5 . .
Si5 C13 H13B 109.5 . .
H13A C13 H13B 109.5 . .
Si5 C13 H13C 109.5 . .
H13A C13 H13C 109.5 . .
H13B C13 H13C 109.5 . .
Si5 C14 H14A 109.5 . .
Si5 C14 H14B 109.5 . .
H14A C14 H14B 109.5 . .
Si5 C14 H14C 109.5 . .
H14A C14 H14C 109.5 . .
H14B C14 H14C 109.5 . .
Si5 C15 H15A 109.5 . .
Si5 C15 H15B 109.5 . .
H15A C15 H15B 109.5 . .
Si5 C15 H15C 109.5 . .
H15A C15 H15C 109.5 . .
H15B C15 H15C 109.5 . .
Si6 C18 Na1 163.1(2) . 4_566
Si6 C18 H18A 109.5 . .
Na1 C18 H18A 62.8 4_566 .
Si6 C18 H18B 109.5 . .
Na1 C18 H18B 87.4 4_566 .
H18A C18 H18B 109.5 . .
Si6 C18 H18C 109.5 . .
Na1 C18 H18C 62.9 4_566 .
H18A C18 H18C 109.5 . .
H18B C18 H18C 109.5 . .
Si6 C16 H16A 109.5 . .
Si6 C16 H16B 109.5 . .
H16A C16 H16B 109.5 . .
Si6 C16 H16C 109.5 . .
H16A C16 H16C 109.5 . .
H16B C16 H16C 109.5 . .
N3 Si5 C14 110.55(17) . .
N3 Si5 C13 113.70(14) . .
C14 Si5 C13 108.23(18) . .
N3 Si5 C15 114.32(15) . .
C14 Si5 C15 107.9(2) . .
C13 Si5 C15 101.56(19) . .
Si2 C5 H5A 109.5 . .
Si2 C5 H5B 109.5 . .
H5A C5 H5B 109.5 . .
Si2 C5 H5C 109.5 . .
H5A C5 H5C 109.5 . .
H5B C5 H5C 109.5 . .
Si6 C17 H17A 109.5 . .
Si6 C17 H17B 109.5 . .
H17A C17 H17B 109.5 . .
Si6 C17 H17C 109.5 . .
H17A C17 H17C 109.5 . .
H17B C17 H17C 109.5 . .
N3 Si6 C16 112.68(16) . .
N3 Si6 C17 113.26(15) . .
C16 Si6 C17 107.5(2) . .
N3 Si6 C18 112.94(14) . .
C16 Si6 C18 106.9(2) . .
C17 Si6 C18 102.86(18) . .
Si2 C6 H6A 109.5 . .
Si2 C6 H6B 109.5 . .
H6A C6 H6B 109.5 . .
Si2 C6 H6C 109.5 . .
H6A C6 H6C 109.5 . .
H6B C6 H6C 109.5 . .
Si3 C7 H7A 109.5 . .
Si3 C7 H7B 109.5 . .
H7A C7 H7B 109.5 . .
Si3 C7 H7C 109.5 . .
H7A C7 H7C 109.5 . .
H7B C7 H7C 109.5 . .
Si3 C9 H9A 109.5 . .
Si3 C9 H9B 109.5 . .
H9A C9 H9B 109.5 . .
Si3 C9 H9C 109.5 . .
H9A C9 H9C 109.5 . .
H9B C9 H9C 109.5 . .
Si3 C8 H8A 109.5 . .
Si3 C8 H8B 109.5 . .
H8A C8 H8B 109.5 . .
Si3 C8 H8C 109.5 . .
H8A C8 H8C 109.5 . .
H8B C8 H8C 109.5 . .
Si4 C10 H10A 109.5 . .
Si4 C10 H10B 109.5 . .
H10A C10 H10B 109.5 . .
Si4 C10 H10C 109.5 . .
H10A C10 H10C 109.5 . .
H10B C10 H10C 109.5 . .
Si4 C11 H11A 109.5 . .
Si4 C11 H11B 109.5 . .
H11A C11 H11B 109.5 . .
Si4 C11 H11C 109.5 . .
H11A C11 H11C 109.5 . .
H11B C11 H11C 109.5 . .
Si4 C12 H12A 109.5 . .
Si4 C12 H12B 109.5 . .
H12A C12 H12B 109.5 . .
Si4 C12 H12C 109.5 . .
H12A C12 H12C 109.5 . .
H12B C12 H12C 109.5 . .

loop_
_geom_bond_atom_site_label_1
_geom_bond_atom_site_label_2
_geom_bond_distance
_geom_bond_site_symmetry_2
Fe1 N3 1.964(2) .
Fe1 N2 2.032(2) .
Fe1 N1 2.036(2) .
Fe1 Na1 3.0131(13) .
C1 Si1 1.881(3) .
C1 Na1 3.031(4) .
C1 H1A 0.9800 .
C1 H1B 0.9800 .
C1 H1C 0.9800 .
Si1 N1 1.726(3) .
Si1 C3 1.879(3) .
Si1 C2 1.889(3) .
Si1 Na1 3.0729(16) .
N1 Si2 1.738(3) .
N1 Na1 2.502(3) .
Si2 C6 1.872(4) .
Si2 C4 1.880(3) .
Si2 C5 1.888(4) .
C2 H2A 0.9800 .
C2 H2B 0.9800 .
C2 H2C 0.9800 .
N2 Si4 1.730(3) .
N2 Si3 1.734(3) .
N2 Na1 2.492(3) .
Si3 C8 1.867(4) .
Si3 C7 1.869(3) .
Si3 C9 1.893(4) .
C3 H3A 0.9800 .
C3 H3B 0.9800 .
C3 H3C 0.9800 .
N3 Si6 1.706(3) .
N3 Si5 1.719(3) .
Si4 C10 1.869(4) .
Si4 C12 1.871(4) .
Si4 C11 1.880(4) .
Si4 Na1 3.0323(15) .
C4 H4A 0.9800 .
C4 H4B 0.9800 .
C4 H4C 0.9800 .
Na1 C18 2.838(4) 4_565
C13 Si5 1.869(4) .
C13 H13A 0.9800 .
C13 H13B 0.9800 .
C13 H13C 0.9800 .
C14 Si5 1.863(4) .
C14 H14A 0.9800 .
C14 H14B 0.9800 .
C14 H14C 0.9800 .
C15 Si5 1.881(4) .
C15 H15A 0.9800 .
C15 H15B 0.9800 .
C15 H15C 0.9800 .
C18 Si6 1.898(3) .
C18 Na1 2.838(4) 4_566
C18 H18A 0.9800 .
C18 H18B 0.9800 .
C18 H18C 0.9800 .
C16 Si6 1.863(4) .
C16 H16A 0.9800 .
C16 H16B 0.9800 .
C16 H16C 0.9800 .
C5 H5A 0.9800 .
C5 H5B 0.9800 .
C5 H5C 0.9800 .
C17 Si6 1.866(4) .
C17 H17A 0.9800 .
C17 H17B 0.9800 .
C17 H17C 0.9800 .
C6 H6A 0.9800 .
C6 H6B 0.9800 .
C6 H6C 0.9800 .
C7 H7A 0.9800 .
C7 H7B 0.9800 .
C7 H7C 0.9800 .
C9 H9A 0.9800 .
C9 H9B 0.9800 .
C9 H9C 0.9800 .
C8 H8A 0.9800 .
C8 H8B 0.9800 .
C8 H8C 0.9800 .
C10 H10A 0.9800 .
C10 H10B 0.9800 .
C10 H10C 0.9800 .
C11 H11A 0.9800 .
C11 H11B 0.9800 .
C11 H11C 0.9800 .
C12 H12A 0.9800 .
C12 H12B 0.9800 .
C12 H12C 0.9800 .

loop_
_geom_torsion_atom_site_label_1
_geom_torsion_atom_site_label_2
_geom_torsion_atom_site_label_3
_geom_torsion_atom_site_label_4
_geom_torsion
_geom_torsion_site_symmetry_1
Na1 C1 Si1 N1 -38.61(12) .
Na1 C1 Si1 C3 -166.88(13) .
Na1 C1 Si1 C2 81.85(14) .
C3 Si1 N1 Si2 -68.1(2) .
C1 Si1 N1 Si2 169.29(16) .
C2 Si1 N1 Si2 53.4(2) .
Na1 Si1 N1 Si2 122.90(18) .
C3 Si1 N1 Fe1 87.05(19) .
C1 Si1 N1 Fe1 -35.6(2) .
C2 Si1 N1 Fe1 -151.51(17) .
Na1 Si1 N1 Fe1 -81.98(14) .
C3 Si1 N1 Na1 169.03(14) .
C1 Si1 N1 Na1 46.39(15) .
C2 Si1 N1 Na1 -69.53(15) .
Si1 N1 Si2 C6 150.93(17) .
Fe1 N1 Si2 C6 -5.8(2) .
Na1 N1 Si2 C6 -101.16(17) .
Si1 N1 Si2 C4 31.8(2) .
Fe1 N1 Si2 C4 -124.96(17) .
Na1 N1 Si2 C4 139.72(16) .
Si1 N1 Si2 C5 -87.07(19) .
Fe1 N1 Si2 C5 116.16(17) .
Na1 N1 Si2 C5 20.84(19) .
Si4 N2 Si3 C8 35.2(3) .
Fe1 N2 Si3 C8 -125.7(2) .
Na1 N2 Si3 C8 139.7(2) .
Si4 N2 Si3 C7 157.21(18) .
Fe1 N2 Si3 C7 -3.7(2) .
Na1 N2 Si3 C7 -98.32(18) .
Si4 N2 Si3 C9 -83.7(2) .
Fe1 N2 Si3 C9 115.46(18) .
Na1 N2 Si3 C9 20.8(2) .
Si3 N2 Si4 C10 179.26(17) .
Fe1 N2 Si4 C10 -21.3(2) .
Na1 N2 Si4 C10 60.13(16) .
Si3 N2 Si4 C12 -59.0(2) .
Fe1 N2 Si4 C12 100.5(2) .
Na1 N2 Si4 C12 -178.09(16) .
Si3 N2 Si4 C11 62.5(2) .
Fe1 N2 Si4 C11 -138.03(17) .
Na1 N2 Si4 C11 -56.60(16) .
Si3 N2 Si4 Na1 119.13(18) .
Fe1 N2 Si4 Na1 -81.43(14) .
Si6 N3 Si5 C14 92.2(2) .
Fe1 N3 Si5 C14 -87.7(2) .
Si6 N3 Si5 C13 -145.78(19) .
Fe1 N3 Si5 C13 34.2(2) .
Si6 N3 Si5 C15 -29.8(3) .
Fe1 N3 Si5 C15 150.3(2) .
Si5 N3 Si6 C16 78.0(2) .
Fe1 N3 Si6 C16 -102.0(2) .
Si5 N3 Si6 C17 -159.6(2) .
Fe1 N3 Si6 C17 20.3(2) .
Si5 N3 Si6 C18 -43.2(2) .
Fe1 N3 Si6 C18 136.76(17) .
Na1 C18 Si6 N3 120.4(6) 4_566
Na1 C18 Si6 C16 -4.0(7) 4_566
Na1 C18 Si6 C17 -117.1(7) 4_566
